data_4339431
loop_
_publ_author_name
'Gennari, Marcello'
'Lanfranchi, Maurizio'
'Cammi, Roberto'
'Pellinghelli, Maria Angela'
'Marchi\`o, Luciano'

_publ_section_title
;
 Mononuclear and polynuclear copper(I) complexes with a new N,N',S-donor
 ligand and with structural analogies to the copper thionein core.
;
_journal_issue 24
_journal_name_full 'Inorganic chemistry'
_journal_page_first 10143
_journal_page_last 10152
_journal_paper_doi 10.1021/ic701189b
_journal_volume 46
_journal_year 2007
_chemical_formula_moiety 'C61 H69 Cu3 N11 O3 S3 3+, B3 F12 3-'
_chemical_formula_sum 'C61 H69 B3 Cu3 F12 N11 O3 S3'
_chemical_formula_weight 1551.50
_chemical_name_systematic
;
 ?
;
_space_group_IT_number 4
_symmetry_cell_setting monoclinic
_symmetry_space_group_name_Hall 'P 2yb'
_symmetry_space_group_name_H-M 'P 1 21 1'
_atom_sites_solution_hydrogens geom
_atom_sites_solution_primary direct
_atom_sites_solution_secondary difmap
_audit_creation_method SHELXL-97
_cell_angle_alpha 90.00
_cell_angle_beta 107.10(3)
_cell_angle_gamma 90.00
_cell_formula_units_Z 2
_cell_length_a 12.430(9)
_cell_length_b 20.105(9)
_cell_length_c 14.665(8)
_cell_measurement_reflns_used 5669
_cell_measurement_temperature 293(2)
_cell_measurement_theta_max 24.00
_cell_measurement_theta_min 1.45
_cell_volume 3503(4)
_computing_cell_refinement Saint
_computing_data_collection Smart
_computing_data_reduction Saint
_computing_molecular_graphics 'Ortep3 for windows'
_computing_structure_refinement 'SHELXL-97 (Sheldrick, 1997)'
_computing_structure_solution Sir97
_diffrn_ambient_temperature 293(2)
_diffrn_measured_fraction_theta_full 0.998
_diffrn_measured_fraction_theta_max 0.998
_diffrn_measurement_device_type 'Bruker Smart 1000 area detector'
_diffrn_measurement_method 'theta & omega scan'
_diffrn_radiation_monochromator graphite
_diffrn_radiation_source 'fine-focus sealed tube'
_diffrn_radiation_type MoK\a
_diffrn_radiation_wavelength 0.71073
_diffrn_reflns_av_R_equivalents 0.0000
_diffrn_reflns_av_sigmaI/netI 0.2016
_diffrn_reflns_limit_h_max 13
_diffrn_reflns_limit_h_min -14
_diffrn_reflns_limit_k_max 22
_diffrn_reflns_limit_k_min -22
_diffrn_reflns_limit_l_max 16
_diffrn_reflns_limit_l_min 0
_diffrn_reflns_number 10942
_diffrn_reflns_theta_full 24.00
_diffrn_reflns_theta_max 24.00
_diffrn_reflns_theta_min 1.45
_diffrn_standards_decay_% none
_exptl_absorpt_coefficient_mu 1.075
_exptl_absorpt_correction_T_max 1.000
_exptl_absorpt_correction_T_min 0.497
_exptl_absorpt_correction_type empirical
_exptl_absorpt_process_details XABS2
_exptl_crystal_colour colorless
_exptl_crystal_density_diffrn 1.471
_exptl_crystal_density_method 'not measured'
_exptl_crystal_description block
_exptl_crystal_F_000 1588
_exptl_crystal_size_max 0.18
_exptl_crystal_size_mid 0.10
_exptl_crystal_size_min 0.08
_refine_diff_density_max 0.628
_refine_diff_density_min -0.333
_refine_diff_density_rms 0.058
_refine_ls_abs_structure_details 'Flack H D (1983), Acta Cryst. A39, 876-881'
_refine_ls_abs_structure_Flack 0.039(12)
_refine_ls_extinction_method none
_refine_ls_goodness_of_fit_ref 0.892
_refine_ls_hydrogen_treatment mixed
_refine_ls_matrix_type full
_refine_ls_number_parameters 852
_refine_ls_number_reflns 10942
_refine_ls_number_restraints 61
_refine_ls_restrained_S_all 0.898
_refine_ls_R_factor_all 0.1436
_refine_ls_R_factor_gt 0.0587
_refine_ls_shift/su_max 0.000
_refine_ls_shift/su_mean 0.000
_refine_ls_structure_factor_coef Fsqd
_refine_ls_weighting_details 'calc w=1/[\s^2^(Fo^2^)+(0.0001P)^2^+0.0000P] where P=(Fo^2^+2Fc^2^)/3'
_refine_ls_weighting_scheme calc
_refine_ls_wR_factor_gt 0.0675
_refine_ls_wR_factor_ref 0.0798
_reflns_number_gt 4747
_reflns_number_total 10942
_reflns_threshold_expression >2sigma(I)
_cod_data_source_file ic701189b-file004.cif
_cod_data_source_block ib15
_cod_depositor_comments
;
The following automatic conversions were performed:

'_symmetry_cell_setting' value 'Monoclinic' changed to 'monoclinic'
according to
/usr/data/users/saulius/automatic-downloads/retrospective/ACS/lib/dictionaries/cif_core.dic
dictionary named 'cif_core.dic' version 2.4.2 from 2011-04-26.

Automatic conversion script
Id: cif_fix_values 2281 2013-09-26 08:29:07Z andrius 
;
_cod_original_sg_symbol_H-M P21
_cod_database_code 4339431

loop_
_symmetry_equiv_pos_as_xyz
'x, y, z'
'-x, y+1/2, -z'

loop_
_atom_site_label
_atom_site_type_symbol
_atom_site_fract_x
_atom_site_fract_y
_atom_site_fract_z
_atom_site_U_iso_or_equiv
_atom_site_adp_type
_atom_site_occupancy
_atom_site_symmetry_multiplicity
_atom_site_calc_flag
_atom_site_refinement_flags
_atom_site_disorder_assembly
_atom_site_disorder_group
C11 C 0.7526(6) 0.2823(5) 1.0459(6) 0.049(2) Uani 1 1 d . . .
C12 C 0.6156(7) 0.1461(4) 0.9146(7) 0.069(3) Uani 1 1 d . . .
H12A H 0.6105 0.1030 0.9427 0.082 Uiso 1 1 calc R . .
H12B H 0.6594 0.1406 0.8702 0.082 Uiso 1 1 calc R . .
C13 C 0.4983(8) 0.1687(5) 0.8597(6) 0.057(3) Uani 1 1 d . . .
C14 C 0.7785(9) 0.2442(5) 0.6980(8) 0.073(3) Uani 1 1 d . . .
C15 C 0.5358(8) 0.2255(5) 0.3889(8) 0.067(3) Uani 1 1 d . . .
C16 C 0.5067(8) 0.1531(4) 0.6004(7) 0.068(3) Uani 1 1 d . . .
H16A H 0.5548 0.1178 0.6348 0.082 Uiso 1 1 calc R . .
H16B H 0.5175 0.1917 0.6418 0.082 Uiso 1 1 calc R . .
C17 C 0.3858(7) 0.1312(5) 0.5750(7) 0.061(3) Uani 1 1 d . . .
C18 C 0.2587(8) 0.3926(5) 0.5299(7) 0.062(3) Uani 1 1 d . . .
C19 C 0.0343(7) 0.1810(5) 0.0488(7) 0.056(2) Uani 1 1 d . . .
C21 C 0.7550(7) 0.2444(4) 1.1229(7) 0.064(3) Uani 1 1 d . . .
H21 H 0.7852 0.2552 1.1870 0.077 Uiso 1 1 calc R . .
C23 C 0.4002(8) 0.1318(5) 0.8527(7) 0.061(3) Uani 1 1 d . . .
C24 C 0.8507(8) 0.2261(5) 0.6413(8) 0.115(4) Uani 1 1 d . . .
H24A H 0.8824 0.1829 0.6602 0.173 Uiso 1 1 calc R . .
H24B H 0.9102 0.2582 0.6507 0.173 Uiso 1 1 calc R . .
H24C H 0.8078 0.2252 0.5751 0.173 Uiso 1 1 calc R . .
C25 C 0.6021(8) 0.1685(6) 0.3919(8) 0.084(4) Uani 1 1 d . . .
H25 H 0.6370 0.1556 0.3467 0.101 Uiso 1 1 calc R . .
C27 C 0.3559(9) 0.0678(4) 0.5991(7) 0.062(3) Uani 1 1 d . . .
C28 C 0.1868(9) 0.4507(4) 0.5317(8) 0.103(4) Uani 1 1 d . . .
H28A H 0.1779 0.4768 0.4752 0.154 Uiso 1 1 calc R . .
H28B H 0.2212 0.4773 0.5869 0.154 Uiso 1 1 calc R . .
H28C H 0.1143 0.4357 0.5342 0.154 Uiso 1 1 calc R . .
C29 C -0.0551(7) 0.1365(5) 0.0081(8) 0.068(3) Uani 1 1 d . . .
H29 H -0.0978 0.1345 -0.0556 0.082 Uiso 1 1 calc R . .
C31 C 0.7014(7) 0.1851(5) 1.0835(8) 0.065(3) Uani 1 1 d . . .
H31 H 0.6873 0.1485 1.1171 0.078 Uiso 1 1 calc R . .
C33 C 0.2997(9) 0.1613(5) 0.8019(8) 0.073(3) Uani 1 1 d . . .
C35 C 0.6053(8) 0.1362(6) 0.4736(10) 0.093(4) Uani 1 1 d . . .
H35 H 0.6456 0.0978 0.4975 0.111 Uiso 1 1 calc R . .
C37 C 0.2370(10) 0.0559(5) 0.5727(8) 0.075(3) Uani 1 1 d . . .
C39 C -0.0663(8) 0.0971(5) 0.0812(9) 0.067(3) Uani 1 1 d . . .
H39 H -0.1184 0.0631 0.0763 0.080 Uiso 1 1 calc R . .
C41 C 0.8000(8) 0.3508(5) 1.0454(8) 0.074(3) Uani 1 1 d . . .
C43 C 0.2918(8) 0.2220(5) 0.7601(7) 0.057(3) Uani 1 1 d . . .
C45 C 0.5078(8) 0.2803(5) 0.3179(6) 0.060(3) Uani 1 1 d . . .
C47 C 0.1568(9) 0.1032(5) 0.5327(8) 0.063(3) Uani 1 1 d . . .
C49 C 0.0841(9) 0.2343(5) 0.0062(7) 0.065(3) Uani 1 1 d . . .
C51 C 0.8922(8) 0.3679(5) 1.1214(9) 0.094(4) Uani 1 1 d . . .
H51 H 0.9162 0.3390 1.1729 0.112 Uiso 1 1 calc R . .
C53 C 0.3929(9) 0.2517(4) 0.7719(6) 0.070(3) Uani 1 1 d . . .
H53 H 0.3907 0.2937 0.7447 0.084 Uiso 1 1 calc R . .
C55 C 0.5950(10) 0.3042(6) 0.2890(8) 0.085(4) Uani 1 1 d . . .
H55 H 0.6660 0.2855 0.3140 0.102 Uiso 1 1 calc R . .
C57 C 0.2025(8) 0.1611(5) 0.5129(6) 0.062(3) Uani 1 1 d . . .
H57 H 0.1513 0.1931 0.4808 0.075 Uiso 1 1 calc R . .
C59 C 0.0154(9) 0.2832(6) -0.0485(7) 0.091(4) Uani 1 1 d . . .
H59 H -0.0622 0.2807 -0.0603 0.109 Uiso 1 1 calc R . .
C61 C 0.9495(11) 0.4271(6) 1.1222(12) 0.129(7) Uani 1 1 d . . .
H61 H 1.0160 0.4351 1.1704 0.155 Uiso 1 1 calc R . .
C63 C 0.4067(7) 0.0637(4) 0.9018(9) 0.103(4) Uani 1 1 d . . .
H63A H 0.4556 0.0348 0.8800 0.154 Uiso 1 1 calc R . .
H63B H 0.3328 0.0444 0.8862 0.154 Uiso 1 1 calc R . .
H63C H 0.4357 0.0692 0.9696 0.154 Uiso 1 1 calc R . .
C65 C 0.5811(10) 0.3556(7) 0.2236(10) 0.102(5) Uani 1 1 d . . .
H65 H 0.6418 0.3703 0.2041 0.122 Uiso 1 1 calc R . .
C67 C 0.4386(8) 0.0176(4) 0.6457(7) 0.096(4) Uani 1 1 d . . .
H67A H 0.4941 0.0135 0.6123 0.145 Uiso 1 1 calc R . .
H67B H 0.4015 -0.0244 0.6449 0.145 Uiso 1 1 calc R . .
H67C H 0.4746 0.0306 0.7105 0.145 Uiso 1 1 calc R . .
C69 C 0.0607(13) 0.3348(6) -0.0849(10) 0.117(5) Uani 1 1 d . . .
H69 H 0.0147 0.3677 -0.1210 0.140 Uiso 1 1 calc R . .
C71 C 0.9125(13) 0.4700(6) 1.0585(13) 0.125(6) Uani 1 1 d . . .
H71 H 0.9487 0.5109 1.0642 0.150 Uiso 1 1 calc R . .
C73 C 0.1216(10) 0.1322(6) 0.8231(9) 0.127(4) Uani 1 1 d . . .
H73A H 0.1477 0.1210 0.8896 0.190 Uiso 1 1 calc R . .
H73B H 0.0570 0.1056 0.7922 0.190 Uiso 1 1 calc R . .
H73C H 0.1013 0.1785 0.8163 0.190 Uiso 1 1 calc R . .
C75 C 0.4770(12) 0.3847(5) 0.1877(8) 0.098(4) Uani 1 1 d . . .
H75 H 0.4662 0.4200 0.1449 0.118 Uiso 1 1 calc R . .
C77 C 0.1630(10) -0.0218(5) 0.6675(8) 0.104(4) Uani 1 1 d . . .
H77A H 0.2250 -0.0283 0.7239 0.157 Uiso 1 1 calc R . .
H77B H 0.1167 -0.0610 0.6554 0.157 Uiso 1 1 calc R . .
H77C H 0.1191 0.0155 0.6765 0.157 Uiso 1 1 calc R . .
C79 C 0.1741(14) 0.3376(8) -0.0675(9) 0.129(6) Uani 1 1 d . . .
H79 H 0.2043 0.3718 -0.0950 0.155 Uiso 1 1 calc R . .
C81 C 0.8173(11) 0.4585(5) 0.9779(9) 0.098(4) Uani 1 1 d . . .
H81 H 0.7950 0.4903 0.9299 0.118 Uiso 1 1 calc R . .
C83 C 0.1833(7) 0.2549(5) 0.7033(6) 0.093(4) Uani 1 1 d . . .
H83A H 0.1384 0.2649 0.7448 0.139 Uiso 1 1 calc R . .
H83B H 0.1425 0.2252 0.6538 0.139 Uiso 1 1 calc R . .
H83C H 0.2001 0.2952 0.6753 0.139 Uiso 1 1 calc R . .
C85 C 0.3851(8) 0.3588(5) 0.2184(7) 0.069(3) Uani 1 1 d . . .
H85 H 0.3139 0.3775 0.1946 0.083 Uiso 1 1 calc R . .
C87 C 0.0354(7) 0.0906(4) 0.5049(7) 0.080(3) Uani 1 1 d . . .
H87A H 0.0090 0.0937 0.5601 0.120 Uiso 1 1 calc R . .
H87B H 0.0203 0.0468 0.4780 0.120 Uiso 1 1 calc R . .
H87C H -0.0027 0.1230 0.4585 0.120 Uiso 1 1 calc R . .
C89 C 0.2452(10) 0.2928(6) -0.0121(8) 0.088(4) Uani 1 1 d . . .
H89 H 0.3226 0.2983 0.0013 0.105 Uiso 1 1 calc R . .
C91 C 0.7570(8) 0.3982(5) 0.9715(7) 0.069(3) Uani 1 1 d . . .
C95 C 0.4012(7) 0.3056(4) 0.2838(7) 0.055(3) Uani 1 1 d . . .
C99 C 0.2019(10) 0.2379(5) 0.0253(7) 0.072(3) Uani 1 1 d . . .
C101 C 0.5289(8) 0.3892(5) 0.9455(7) 0.093(4) Uani 1 1 d . . .
H10A H 0.5473 0.3539 0.9915 0.140 Uiso 1 1 calc R . .
H10B H 0.4549 0.3821 0.9027 0.140 Uiso 1 1 calc R . .
H10C H 0.5309 0.4309 0.9778 0.140 Uiso 1 1 calc R . .
C105 C 0.1734(7) 0.3308(4) 0.2736(7) 0.090(4) Uani 1 1 d . . .
H10D H 0.2035 0.3750 0.2854 0.135 Uiso 1 1 calc R . .
H10E H 0.1188 0.3241 0.3074 0.135 Uiso 1 1 calc R . .
H10F H 0.1380 0.3250 0.2064 0.135 Uiso 1 1 calc R . .
C109 C 0.4279(6) 0.1957(5) 0.0916(6) 0.097(4) Uani 1 1 d . . .
H10G H 0.4354 0.1946 0.0283 0.146 Uiso 1 1 calc R . .
H10H H 0.4793 0.1644 0.1312 0.146 Uiso 1 1 calc R . .
H10I H 0.4446 0.2396 0.1177 0.146 Uiso 1 1 calc R . .
C110 C 0.0348(7) 0.0928(4) 0.2544(7) 0.062(3) Uani 1 1 d . . .
H11A H -0.0282 0.0662 0.2598 0.074 Uiso 1 1 calc R . .
H11B H 0.0417 0.1306 0.2968 0.074 Uiso 1 1 calc R . .
C112 C 0.1401(8) 0.0519(4) 0.2871(7) 0.051(3) Uani 1 1 d . . .
C212 C 0.1455(9) -0.0145(5) 0.3190(6) 0.062(3) Uani 1 1 d . . .
C312 C 0.2538(11) -0.0458(5) 0.3485(7) 0.067(3) Uani 1 1 d . . .
C412 C 0.3482(10) -0.0134(6) 0.3461(8) 0.080(4) Uani 1 1 d . . .
C512 C 0.3382(8) 0.0514(6) 0.3158(7) 0.079(4) Uani 1 1 d . . .
H512 H 0.4028 0.0740 0.3141 0.095 Uiso 1 1 calc R . .
C612 C 0.0429(8) -0.0527(4) 0.3209(7) 0.091(4) Uani 1 1 d . . .
H61A H -0.0135 -0.0224 0.3287 0.137 Uiso 1 1 calc R . .
H61B H 0.0621 -0.0835 0.3732 0.137 Uiso 1 1 calc R . .
H61C H 0.0142 -0.0766 0.2621 0.137 Uiso 1 1 calc R . .
C712 C 0.3013(11) -0.1279(5) 0.4739(8) 0.150(7) Uani 1 1 d . . .
H71A H 0.3502 -0.0927 0.5059 0.225 Uiso 1 1 calc R . .
H71B H 0.3437 -0.1683 0.4784 0.225 Uiso 1 1 calc R . .
H71C H 0.2426 -0.1342 0.5034 0.225 Uiso 1 1 calc R . .
C812 C 0.4639(8) -0.0460(5) 0.3729(8) 0.115(5) Uani 1 1 d . . .
H81A H 0.4794 -0.0657 0.4350 0.173 Uiso 1 1 calc R . .
H81B H 0.5200 -0.0130 0.3735 0.173 Uiso 1 1 calc R . .
H81C H 0.4652 -0.0797 0.3269 0.173 Uiso 1 1 calc R . .
N11 N 0.6745(5) 0.1910(4) 0.9890(6) 0.059(2) Uani 1 1 d . . .
N13 N 0.4963(6) 0.2284(4) 0.8179(5) 0.060(2) Uani 1 1 d . . .
N14 N 0.7219(7) 0.2585(4) 0.7407(6) 0.071(2) Uani 1 1 d . . .
N15 N 0.5395(6) 0.1702(5) 0.5123(6) 0.066(2) Uani 1 1 d . . .
N17 N 0.3082(6) 0.1778(3) 0.5329(5) 0.054(2) Uani 1 1 d . . .
N18 N 0.3116(6) 0.3478(4) 0.5269(7) 0.075(3) Uani 1 1 d . . .
N19 N 0.0106(6) 0.1163(4) 0.1596(6) 0.057(2) Uani 1 1 d . . .
N21 N 0.7053(5) 0.2511(4) 0.9644(5) 0.057(2) Uani 1 1 d . . .
N25 N 0.4950(5) 0.2245(4) 0.4676(5) 0.052(2) Uani 1 1 d . . .
N29 N 0.0738(5) 0.1688(4) 0.1437(6) 0.059(2) Uani 1 1 d . . .
N111 N 0.2391(8) 0.0839(3) 0.2885(6) 0.065(2) Uani 1 1 d . . .
S11 S 0.6313(2) 0.39061(13) 0.8777(2) 0.0794(9) Uani 1 1 d . . .
S15 S 0.28569(16) 0.27109(12) 0.31403(15) 0.0555(6) Uani 1 1 d . . .
S19 S 0.28664(17) 0.17396(14) 0.08734(17) 0.0698(7) Uani 1 1 d . . .
Cu1 Cu 0.63927(9) 0.28259(5) 0.82755(8) 0.0700(4) Uani 1 1 d . . .
Cu2 Cu 0.35921(8) 0.26572(5) 0.48915(8) 0.0627(3) Uani 1 1 d . . .
Cu3 Cu 0.23228(8) 0.17786(6) 0.23063(8) 0.0677(4) Uani 1 1 d . . .
O13 O 0.2059(6) 0.1203(4) 0.7816(7) 0.119(3) Uani 1 1 d . . .
O17 O 0.2046(7) -0.0095(3) 0.5885(7) 0.119(3) Uani 1 1 d . . .
O112 O 0.2520(6) -0.1105(3) 0.3741(5) 0.106(3) Uani 1 1 d . . .
B1 B -0.0507(12) 0.2846(7) 0.4081(10) 0.150(7) Uiso 1 1 d D . .
F1 F -0.1253(13) 0.2379(7) 0.4326(11) 0.193(6) Uiso 0.60 1 d PD A 1
F2 F 0.0123(11) 0.3071(7) 0.4887(10) 0.149(5) Uiso 0.60 1 d PD A 1
F3 F 0.015(2) 0.2507(13) 0.3650(18) 0.362(17) Uiso 0.60 1 d PD A 1
F4 F -0.1162(9) 0.3235(5) 0.3397(8) 0.111(4) Uiso 0.60 1 d PD A 1
F5 F -0.0126(11) 0.2413(6) 0.3509(9) 0.056(4) Uiso 0.40 1 d PD A 2
F6 F -0.0306(15) 0.2573(9) 0.4981(11) 0.135(6) Uiso 0.40 1 d PD A 2
F7 F 0.0046(14) 0.3471(8) 0.4144(14) 0.145(7) Uiso 0.40 1 d PD A 2
F8 F -0.1599(13) 0.3026(9) 0.3858(15) 0.155(8) Uiso 0.40 1 d PD A 2
B2 B 0.3095(11) 0.5110(6) -0.1946(9) 0.118(5) Uiso 1 1 d D . .
F9 F 0.3990(11) 0.5437(7) -0.2065(12) 0.144(6) Uiso 0.50 1 d PD B 1
F10 F 0.3036(12) 0.4441(6) -0.2225(11) 0.098(5) Uiso 0.50 1 d PD B 1
F11 F 0.3222(14) 0.5107(7) -0.0960(9) 0.145(5) Uiso 0.50 1 d PD B 1
F12 F 0.2123(11) 0.5406(7) -0.2455(12) 0.133(6) Uiso 0.50 1 d PD B 1
F13 F 0.2320(14) 0.4974(7) -0.1467(13) 0.179(7) Uiso 0.50 1 d PD B 2
F14 F 0.3992(11) 0.5385(7) -0.1340(11) 0.123(5) Uiso 0.50 1 d PD B 2
F15 F 0.3413(13) 0.4574(7) -0.2400(11) 0.116(6) Uiso 0.50 1 d PD B 2
F16 F 0.2593(13) 0.5572(7) -0.2655(10) 0.126(6) Uiso 0.50 1 d PD B 2
B3 B -0.2113(14) 0.0409(8) -0.2745(12) 0.32(2) Uiso 1 1 d D . .
F17 F -0.1106(9) 0.0393(5) -0.2918(9) 0.154(4) Uiso 0.70 1 d PD C 1
F18 F -0.2882(8) 0.0142(5) -0.3575(8) 0.141(4) Uiso 0.70 1 d PD C 1
F19 F -0.2452(11) 0.0970(5) -0.2543(10) 0.164(5) Uiso 0.70 1 d PD C 1
F20 F -0.2091(10) -0.0012(6) -0.2005(9) 0.180(5) Uiso 0.70 1 d PD C 1
F21 F -0.131(2) 0.0802(12) -0.2130(17) 0.169(10) Uiso 0.30 1 d PD C 2
F22 F -0.302(2) 0.0566(16) -0.237(2) 0.222(15) Uiso 0.30 1 d PD C 2
F23 F -0.236(2) 0.0647(13) -0.3649(14) 0.187(11) Uiso 0.30 1 d PD C 2
F24 F -0.200(3) -0.0235(10) -0.273(3) 0.214(15) Uiso 0.30 1 d PD C 2

loop_
_atom_site_aniso_label
_atom_site_aniso_U_11
_atom_site_aniso_U_22
_atom_site_aniso_U_33
_atom_site_aniso_U_23
_atom_site_aniso_U_13
_atom_site_aniso_U_12
C11 0.039(5) 0.062(7) 0.045(6) 0.006(6) 0.008(4) 0.011(5)
C12 0.070(7) 0.056(6) 0.086(8) -0.006(6) 0.032(6) -0.003(5)
C13 0.062(6) 0.045(6) 0.060(7) -0.005(5) 0.011(5) 0.007(6)
C14 0.077(9) 0.073(8) 0.069(8) 0.008(7) 0.023(7) -0.004(6)
C15 0.046(7) 0.067(7) 0.087(9) -0.031(7) 0.017(6) -0.007(6)
C16 0.078(7) 0.051(6) 0.062(7) -0.011(5) 0.000(6) 0.021(5)
C17 0.046(6) 0.068(7) 0.064(7) -0.014(6) 0.008(5) -0.005(6)
C18 0.052(7) 0.079(8) 0.059(7) -0.004(6) 0.022(5) -0.011(6)
C19 0.051(6) 0.055(6) 0.065(7) -0.002(6) 0.023(5) 0.022(6)
C21 0.059(6) 0.065(7) 0.063(7) 0.004(6) 0.010(6) 0.010(5)
C23 0.061(7) 0.067(7) 0.054(7) -0.017(6) 0.017(5) -0.015(6)
C24 0.090(9) 0.151(10) 0.124(10) 0.004(9) 0.061(8) 0.035(7)
C25 0.089(8) 0.107(10) 0.066(8) -0.028(8) 0.038(7) 0.021(8)
C27 0.091(8) 0.036(6) 0.059(7) -0.003(5) 0.023(6) 0.007(6)
C28 0.138(11) 0.062(7) 0.118(11) -0.021(7) 0.053(8) 0.043(7)
C29 0.038(6) 0.094(8) 0.077(8) -0.018(7) 0.023(6) 0.000(6)
C31 0.044(5) 0.077(7) 0.072(8) 0.010(7) 0.012(5) 0.012(6)
C33 0.067(8) 0.051(7) 0.106(10) -0.031(7) 0.031(7) -0.024(6)
C35 0.050(7) 0.116(10) 0.119(11) -0.035(9) 0.034(7) 0.017(6)
C37 0.108(10) 0.061(8) 0.069(8) -0.023(6) 0.044(7) -0.034(7)
C39 0.042(6) 0.061(7) 0.097(9) -0.016(7) 0.018(7) 0.005(5)
C41 0.060(7) 0.069(7) 0.080(8) -0.013(7) 0.001(6) -0.010(6)
C43 0.041(6) 0.069(7) 0.061(7) -0.021(6) 0.017(5) -0.007(6)
C45 0.060(6) 0.059(7) 0.054(6) -0.015(6) 0.008(5) -0.021(6)
C47 0.070(7) 0.040(6) 0.078(8) -0.001(6) 0.019(6) 0.001(6)
C49 0.077(8) 0.076(7) 0.049(7) -0.004(6) 0.030(6) 0.013(7)
C51 0.055(7) 0.077(8) 0.134(11) -0.044(8) 0.006(7) -0.008(6)
C53 0.102(9) 0.063(7) 0.037(6) -0.007(5) 0.011(6) -0.007(7)
C55 0.093(9) 0.100(10) 0.072(8) -0.039(7) 0.040(7) -0.027(8)
C57 0.063(7) 0.063(7) 0.051(6) -0.007(5) 0.003(5) -0.018(6)
C59 0.093(8) 0.117(10) 0.062(7) 0.029(8) 0.024(6) 0.013(9)
C61 0.090(10) 0.089(10) 0.167(16) -0.046(10) -0.026(10) -0.022(9)
C63 0.095(8) 0.056(7) 0.158(12) -0.026(8) 0.039(8) -0.041(6)
C65 0.084(9) 0.116(11) 0.131(13) -0.057(9) 0.071(9) -0.057(9)
C67 0.102(9) 0.091(8) 0.096(9) 0.015(7) 0.029(7) 0.020(7)
C69 0.160(14) 0.083(9) 0.135(13) 0.030(9) 0.087(12) 0.018(10)
C71 0.120(14) 0.069(10) 0.178(19) -0.015(10) 0.030(12) -0.018(9)
C73 0.127(11) 0.146(10) 0.133(11) -0.041(10) 0.079(9) -0.011(9)
C75 0.151(12) 0.083(9) 0.079(9) -0.035(7) 0.063(9) -0.058(10)
C77 0.147(11) 0.090(8) 0.084(9) 0.015(8) 0.045(9) -0.012(7)
C79 0.178(17) 0.148(14) 0.092(12) -0.029(10) 0.089(12) -0.072(13)
C81 0.141(12) 0.034(6) 0.124(12) 0.012(7) 0.045(9) -0.007(7)
C83 0.067(7) 0.114(8) 0.085(8) -0.014(7) 0.005(6) 0.021(7)
C85 0.084(8) 0.051(6) 0.079(8) -0.021(6) 0.034(7) -0.007(6)
C87 0.073(8) 0.087(7) 0.077(8) 0.001(6) 0.019(6) -0.013(6)
C89 0.102(10) 0.103(10) 0.065(8) -0.002(8) 0.036(7) -0.019(8)
C91 0.089(8) 0.053(7) 0.074(8) -0.003(6) 0.035(6) 0.005(6)
C95 0.042(6) 0.045(6) 0.072(7) -0.016(5) 0.007(5) -0.016(5)
C99 0.082(9) 0.064(7) 0.073(8) -0.005(6) 0.029(6) -0.019(6)
C101 0.096(8) 0.102(8) 0.085(8) -0.006(7) 0.030(7) 0.040(7)
C105 0.073(7) 0.068(7) 0.123(10) 0.025(7) 0.019(7) 0.017(6)
C109 0.058(6) 0.168(11) 0.075(7) -0.055(8) 0.032(5) -0.014(7)
C110 0.058(6) 0.054(6) 0.070(8) -0.001(6) 0.013(6) 0.003(5)
C112 0.058(7) 0.042(6) 0.051(6) -0.005(5) 0.012(5) -0.006(5)
C212 0.091(8) 0.051(6) 0.039(6) -0.017(5) 0.011(6) -0.006(6)
C312 0.092(9) 0.054(8) 0.052(7) -0.017(6) 0.014(6) 0.010(7)
C412 0.082(9) 0.071(8) 0.070(8) -0.009(6) -0.003(7) 0.029(8)
C512 0.040(6) 0.108(9) 0.074(8) -0.022(7) -0.007(6) -0.002(7)
C612 0.096(9) 0.045(6) 0.117(10) -0.017(6) 0.007(7) -0.001(6)
C712 0.246(17) 0.105(10) 0.069(9) 0.005(8) 0.001(11) 0.034(10)
C812 0.080(9) 0.128(9) 0.121(11) -0.018(8) 0.003(8) 0.052(7)
N11 0.057(5) 0.050(5) 0.059(6) 0.001(5) -0.002(4) 0.007(4)
N13 0.047(5) 0.061(5) 0.063(6) -0.019(5) 0.000(4) 0.002(4)
N14 0.077(6) 0.066(5) 0.078(6) -0.011(5) 0.037(5) -0.007(5)
N15 0.039(5) 0.099(7) 0.054(6) -0.012(6) 0.004(4) 0.015(5)
N17 0.045(4) 0.049(4) 0.062(5) -0.002(5) 0.006(4) -0.002(5)
N18 0.071(6) 0.069(6) 0.102(7) -0.015(6) 0.050(5) 0.015(5)
N19 0.054(5) 0.067(5) 0.044(5) -0.008(5) 0.005(4) 0.005(4)
N21 0.053(5) 0.051(5) 0.064(5) -0.001(4) 0.014(4) -0.010(4)
N25 0.041(5) 0.058(5) 0.047(5) -0.006(4) -0.001(4) 0.013(4)
N29 0.051(4) 0.060(5) 0.071(6) 0.001(5) 0.027(4) -0.003(4)
N111 0.082(6) 0.050(5) 0.060(6) 0.002(4) 0.016(5) 0.009(5)
S11 0.097(2) 0.0671(17) 0.073(2) 0.0110(16) 0.0224(17) 0.0056(16)
S15 0.0459(13) 0.0653(15) 0.0557(14) -0.0034(15) 0.0154(11) -0.0018(14)
S19 0.0498(14) 0.0946(18) 0.0656(17) -0.0178(18) 0.0181(12) -0.0072(16)
Cu1 0.0744(8) 0.0812(9) 0.0568(7) 0.0004(8) 0.0230(6) -0.0125(7)
Cu2 0.0645(7) 0.0557(7) 0.0713(8) -0.0061(7) 0.0252(6) 0.0031(7)
Cu3 0.0586(7) 0.0686(8) 0.0705(8) -0.0050(8) 0.0108(6) -0.0140(7)
O13 0.067(5) 0.118(6) 0.177(9) -0.050(6) 0.046(6) -0.033(5)
O17 0.179(8) 0.049(5) 0.148(9) -0.017(5) 0.078(7) -0.023(5)
O112 0.171(7) 0.044(4) 0.076(6) -0.006(4) -0.006(5) 0.024(5)

loop_
_atom_type_symbol
_atom_type_description
_atom_type_scat_dispersion_real
_atom_type_scat_dispersion_imag
_atom_type_scat_source
C C 0.0033 0.0016 'International Tables Vol C Tables 4.2.6.8 and 6.1.1.4'
H H 0.0000 0.0000 'International Tables Vol C Tables 4.2.6.8 and 6.1.1.4'
N N 0.0061 0.0033 'International Tables Vol C Tables 4.2.6.8 and 6.1.1.4'
F F 0.0171 0.0103 'International Tables Vol C Tables 4.2.6.8 and 6.1.1.4'
S S 0.1246 0.1234 'International Tables Vol C Tables 4.2.6.8 and 6.1.1.4'
Cu Cu 0.3201 1.2651 'International Tables Vol C Tables 4.2.6.8 and 6.1.1.4'
O O 0.0106 0.0060 'International Tables Vol C Tables 4.2.6.8 and 6.1.1.4'
B B 0.0013 0.0007 'International Tables Vol C Tables 4.2.6.8 and 6.1.1.4'

loop_
_geom_angle_atom_site_label_1
_geom_angle_atom_site_label_2
_geom_angle_atom_site_label_3
_geom_angle
N21 C11 C21 112.3(8)
N21 C11 C41 120.2(9)
C21 C11 C41 127.5(9)
N11 C12 C13 114.3(7)
N13 C13 C23 122.6(8)
N13 C13 C12 113.3(9)
C23 C13 C12 124.1(9)
N14 C14 C24 179.1(13)
N25 C15 C25 108.4(10)
N25 C15 C45 121.7(9)
C25 C15 C45 129.9(12)
C17 C16 N15 111.0(7)
N17 C17 C27 122.4(8)
N17 C17 C16 115.9(8)
C27 C17 C16 121.6(9)
N18 C18 C28 178.5(12)
N29 C19 C29 108.8(9)
N29 C19 C49 120.0(9)
C29 C19 C49 131.2(10)
C11 C21 C31 104.1(8)
C33 C23 C13 116.1(9)
C33 C23 C63 123.1(9)
C13 C23 C63 120.7(9)
C35 C25 C15 106.5(11)
C17 C27 C37 114.4(8)
C17 C27 C67 123.0(10)
C37 C27 C67 122.6(9)
C39 C29 C19 106.4(9)
N11 C31 C21 107.2(9)
C43 C33 O13 119.6(10)
C43 C33 C23 124.1(10)
O13 C33 C23 115.5(10)
N15 C35 C25 105.8(11)
C47 C37 O17 120.4(10)
C47 C37 C27 124.1(9)
O17 C37 C27 115.6(10)
N19 C39 C29 107.3(9)
C51 C41 C91 118.8(9)
C51 C41 C11 117.2(10)
C91 C41 C11 124.0(8)
C53 C43 C33 113.4(9)
C53 C43 C83 121.4(10)
C33 C43 C83 125.1(10)
C55 C45 C95 121.8(10)
C55 C45 C15 115.9(10)
C95 C45 C15 122.3(10)
C57 C47 C37 112.6(9)
C57 C47 C87 123.2(9)
C37 C47 C87 123.9(9)
C59 C49 C99 120.3(10)
C59 C49 C19 119.8(10)
C99 C49 C19 119.8(9)
C61 C51 C41 121.4(12)
N13 C53 C43 128.5(9)
C45 C55 C65 122.1(12)
N17 C57 C47 128.9(9)
C69 C59 C49 120.7(12)
C71 C61 C51 120.6(13)
C75 C65 C55 119.6(13)
C79 C69 C59 118.9(14)
C61 C71 C81 122.6(14)
C65 C75 C85 117.9(12)
C89 C79 C69 123.0(15)
C91 C81 C71 119.2(11)
C95 C85 C75 121.3(10)
C79 C89 C99 119.9(13)
C81 C91 C41 116.8(9)
C81 C91 S11 117.2(9)
C41 C91 S11 125.8(8)
C45 C95 C85 117.3(10)
C45 C95 S15 122.2(8)
C85 C95 S15 120.4(8)
C49 C99 C89 117.1(10)
C49 C99 S19 120.1(8)
C89 C99 S19 122.7(10)
N19 C110 C112 114.2(9)
N111 C112 C212 118.7(8)
N111 C112 C110 116.0(8)
C212 C112 C110 125.2(9)
C112 C212 C312 117.7(9)
C112 C212 C612 122.3(9)
C312 C212 C612 120.0(9)
C412 C312 O112 123.7(11)
C412 C312 C212 121.8(9)
O112 C312 C212 114.4(11)
C312 C412 C512 118.0(10)
C312 C412 C812 123.2(11)
C512 C412 C812 118.8(12)
N111 C512 C412 123.1(10)
C31 N11 N21 110.7(8)
C31 N11 C12 130.5(9)
N21 N11 C12 118.7(8)
C13 N13 C53 115.2(8)
C13 N13 Cu1 122.8(6)
C53 N13 Cu1 121.9(7)
C14 N14 Cu1 173.2(10)
N25 N15 C35 116.3(10)
N25 N15 C16 116.0(8)
C35 N15 C16 127.7(11)
C57 N17 C17 117.4(8)
C57 N17 Cu2 122.5(6)
C17 N17 Cu2 119.7(6)
C18 N18 Cu2 161.5(9)
C39 N19 N29 112.4(9)
C39 N19 C110 130.5(10)
N29 N19 C110 117.1(7)
C11 N21 N11 105.6(8)
C11 N21 Cu1 133.4(6)
N11 N21 Cu1 118.6(6)
N15 N25 C15 102.9(8)
N15 N25 Cu2 121.5(7)
C15 N25 Cu2 131.3(6)
C19 N29 N19 105.1(7)
C19 N29 Cu3 128.7(7)
N19 N29 Cu3 117.5(6)
C512 N111 C112 120.7(8)
C512 N111 Cu3 119.4(8)
C112 N111 Cu3 119.4(6)
C91 S11 C101 100.2(5)
C91 S11 Cu1 102.7(3)
C101 S11 Cu1 105.1(3)
C95 S15 C105 105.3(5)
C95 S15 Cu3 109.0(3)
C105 S15 Cu3 107.6(3)
C95 S15 Cu2 101.5(3)
C105 S15 Cu2 112.7(4)
Cu3 S15 Cu2 119.64(11)
C99 S19 C109 106.0(5)
C99 S19 Cu3 98.7(4)
C109 S19 Cu3 119.2(3)
N14 Cu1 N21 116.0(3)
N14 Cu1 N13 116.2(3)
N21 Cu1 N13 89.6(3)
N14 Cu1 S11 122.1(3)
N21 Cu1 S11 91.2(2)
N13 Cu1 S11 113.9(2)
N18 Cu2 N25 139.8(3)
N18 Cu2 N17 120.7(3)
N25 Cu2 N17 92.6(3)
N18 Cu2 S15 102.4(3)
N25 Cu2 S15 85.7(2)
N17 Cu2 S15 108.1(2)
N29 Cu3 N111 95.3(3)
N29 Cu3 S15 120.1(2)
N111 Cu3 S15 125.1(2)
N29 Cu3 S19 85.3(2)
N111 Cu3 S19 110.1(3)
S15 Cu3 S19 113.22(10)
C73 O13 C33 120.2(9)
C37 O17 C77 119.0(9)
C312 O112 C712 118.3(8)
F2 B1 F4 123.4(14)
F2 B1 F8 115.1(15)
F4 B1 F8 46.9(10)
F2 B1 F3 108.5(16)
F4 B1 F3 105.1(16)
F8 B1 F3 136.3(18)
F2 B1 F6 51.4(9)
F4 B1 F6 147.7(15)
F8 B1 F6 103.0(15)
F3 B1 F6 106.3(17)
F2 B1 F5 123.4(14)
F4 B1 F5 98.9(12)
F8 B1 F5 121.4(14)
F3 B1 F5 16.4(14)
F6 B1 F5 109.2(13)
F2 B1 F7 58.7(10)
F4 B1 F7 73.1(11)
F8 B1 F7 102.2(14)
F3 B1 F7 97.4(17)
F6 B1 F7 109.9(14)
F5 B1 F7 110.4(14)
F2 B1 F1 105.2(13)
F4 B1 F1 105.9(12)
F8 B1 F1 63.8(11)
F3 B1 F1 108.0(17)
F6 B1 F1 56.7(10)
F5 B1 F1 95.8(12)
F7 B1 F1 153.7(15)
F14 B2 F9 47.1(10)
F14 B2 F12 128.6(13)
F9 B2 F12 110.6(14)
F14 B2 F13 108.5(13)
F9 B2 F13 153.1(15)
F12 B2 F13 74.0(12)
F14 B2 F15 110.1(13)
F9 B2 F15 87.4(13)
F12 B2 F15 114.3(13)
F13 B2 F15 115.6(14)
F14 B2 F16 109.0(12)
F9 B2 F16 77.5(11)
F12 B2 F16 33.8(10)
F13 B2 F16 106.6(13)
F15 B2 F16 106.8(13)
F14 B2 F10 123.8(13)
F9 B2 F10 113.9(14)
F12 B2 F10 107.4(12)
F13 B2 F10 88.5(12)
F15 B2 F10 27.2(10)
F16 B2 F10 116.6(13)
F14 B2 F11 59.7(10)
F9 B2 F11 106.8(13)
F12 B2 F11 112.3(14)
F13 B2 F11 50.1(9)
F15 B2 F11 121.9(13)
F16 B2 F11 131.2(13)
F10 B2 F11 106.0(13)
F19 B3 F24 157(2)
F19 B3 F17 117.1(15)
F24 B3 F17 82.9(18)
F19 B3 F23 85.3(16)
F24 B3 F23 111(2)
F17 B3 F23 77.6(14)
F19 B3 F20 107.1(14)
F24 B3 F20 52.9(17)
F17 B3 F20 109.3(14)
F23 B3 F20 159.5(19)
F19 B3 F21 64.0(13)
F24 B3 F21 120(2)
F17 B3 F21 66.8(15)
F23 B3 F21 110.6(19)
F20 B3 F21 89.6(15)
F19 B3 F18 110.6(14)
F24 B3 F18 71.2(16)
F17 B3 F18 105.0(13)
F23 B3 F18 52.4(12)
F20 B3 F18 107.3(13)
F21 B3 F18 163.0(18)
F19 B3 F22 50.2(14)
F24 B3 F22 108(2)
F17 B3 F22 163.5(19)
F23 B3 F22 108.7(19)
F20 B3 F22 70.3(15)
F21 B3 F22 96.7(17)
F18 B3 F22 90.4(17)

loop_
_geom_bond_atom_site_label_1
_geom_bond_atom_site_label_2
_geom_bond_distance
C11 N21 1.324(9)
C11 C21 1.356(11)
C11 C41 1.499(12)
C12 N11 1.438(9)
C12 C13 1.514(10)
C13 N13 1.345(10)
C13 C23 1.404(11)
C14 N14 1.108(13)
C14 C24 1.439(15)
C15 N25 1.391(12)
C15 C25 1.404(12)
C15 C45 1.485(12)
C16 C17 1.503(11)
C16 N15 1.505(12)
C17 N17 1.356(9)
C17 C27 1.402(12)
C18 N18 1.124(10)
C18 C28 1.476(13)
C19 N29 1.355(10)
C19 C29 1.414(11)
C19 C49 1.467(12)
C21 C31 1.404(11)
C23 C33 1.386(11)
C23 C63 1.538(12)
C25 C35 1.354(14)
C27 C37 1.433(12)
C27 C67 1.460(10)
C29 C39 1.373(12)
C31 N11 1.332(11)
C33 C43 1.358(11)
C33 O13 1.386(10)
C35 N15 1.315(12)
C37 C47 1.378(11)
C37 O17 1.415(11)
C39 N19 1.319(10)
C41 C51 1.387(11)
C41 C91 1.423(12)
C43 C53 1.356(12)
C43 C83 1.512(10)
C45 C55 1.362(14)
C45 C95 1.370(11)
C47 C57 1.365(11)
C47 C87 1.464(12)
C49 C59 1.392(12)
C49 C99 1.409(12)
C51 C61 1.385(14)
C53 N13 1.348(10)
C55 C65 1.385(14)
C57 N17 1.303(9)
C59 C69 1.362(15)
C61 C71 1.255(15)
C65 C75 1.377(14)
C69 C79 1.358(15)
C71 C81 1.425(15)
C73 O13 1.379(13)
C75 C85 1.442(14)
C77 O17 1.423(13)
C79 C89 1.353(15)
C81 C91 1.413(12)
C85 C95 1.411(11)
C89 C99 1.409(12)
C91 S11 1.759(10)
C95 S15 1.764(10)
C99 S19 1.739(10)
C101 S11 1.831(11)
C105 S15 1.804(8)
C109 S19 1.792(8)
C110 N19 1.415(10)
C110 C112 1.500(10)
C112 N111 1.384(11)
C112 C212 1.410(11)
C212 C312 1.433(12)
C212 C612 1.496(12)
C312 C412 1.352(13)
C312 O112 1.355(11)
C412 C512 1.370(12)
C412 C812 1.523(12)
C512 N111 1.346(10)
C712 O112 1.455(11)
N11 N21 1.349(9)
N13 Cu1 2.054(8)
N14 Cu1 1.919(9)
N15 N25 1.309(9)
N17 Cu2 2.044(7)
N18 Cu2 1.890(8)
N19 N29 1.376(9)
N21 Cu1 2.033(7)
N25 Cu2 1.988(7)
N29 Cu3 2.016(6)
N111 Cu3 2.062(7)
S11 Cu1 2.304(3)
S15 Cu3 2.230(3)
S15 Cu2 2.462(3)
S19 Cu3 2.390(3)
B1 F2 1.292(13)
B1 F4 1.342(13)
B1 F8 1.349(15)
B1 F3 1.354(17)
B1 F6 1.382(15)
B1 F5 1.387(15)
B1 F7 1.422(15)
B1 F1 1.438(15)
B2 F14 1.325(13)
B2 F9 1.347(14)
B2 F12 1.357(14)
B2 F13 1.376(15)
B2 F15 1.385(14)
B2 F16 1.398(14)
B2 F10 1.402(14)
B2 F11 1.408(14)
B3 F19 1.268(16)
B3 F24 1.303(17)
B3 F17 1.349(16)
B3 F23 1.356(17)
B3 F20 1.370(16)
B3 F21 1.377(17)
B3 F18 1.414(15)
B3 F22 1.433(18)
